data_4502770
loop_
_publ_author_name
'Kennedy, Stuart'
'Dodgson, India E.'
'Beavers, Christine M.'
'Teat, Simon J.'
'Dalgarno, Scott J.'

_publ_section_title
;
 Pyridine Directed Assembly of Di-O-Alkyl-tris-p-Carboxylatocalix[4]arenes
;
_journal_issue 2
_journal_name_full 'Crystal Growth &amp; Design'
_journal_page_first 688
_journal_paper_doi 10.1021/cg200887d
_journal_volume 12
_journal_year 2012
_chemical_formula_sum 'C54 H57 N3 O11'
_chemical_formula_weight 924.03
_chemical_name_common FINISRKRK794ETPY
_chemical_name_systematic
;
 ?
;
_space_group_IT_number 14
_symmetry_cell_setting monoclinic
_symmetry_space_group_name_Hall '-P 2ybc'
_symmetry_space_group_name_H-M 'P 1 21/c 1'
_atom_sites_solution_hydrogens geom
_atom_sites_solution_primary direct
_atom_sites_solution_secondary difmap
_audit_creation_method SHELXL-97
_cell_angle_alpha 90.00
_cell_angle_beta 95.764(3)
_cell_angle_gamma 90.00
_cell_formula_units_Z 4
_cell_length_a 11.2472(7)
_cell_length_b 29.1857(17)
_cell_length_c 14.4448(9)
_cell_measurement_temperature 100(2)
_cell_volume 4717.6(5)
_computing_cell_refinement 'SAINT (Bruker, 1998)'
_computing_data_collection 'Apex II'
_computing_data_reduction 'SAINT (Bruker, 1998)'
_computing_molecular_graphics 'XSeed (Barbour, 2001)'
_computing_publication_material 'local program'
_computing_structure_refinement 'SHELXL-97 (Sheldrick, 1997)'
_computing_structure_solution 'SHELXS-97 (Sheldrick, 1990)'
_diffrn_ambient_temperature 100(2)
_diffrn_measured_fraction_theta_full 0.988
_diffrn_measured_fraction_theta_max 0.988
_diffrn_measurement_device_type 'Bruker X8 Apex II CCD Diffractometer'
_diffrn_measurement_method '\f and \w scans'
_diffrn_radiation_monochromator graphite
_diffrn_radiation_source 'fine-focus sealed tube'
_diffrn_radiation_type MoK\a
_diffrn_radiation_wavelength 0.71073
_diffrn_reflns_av_R_equivalents 0.0394
_diffrn_reflns_av_sigmaI/netI 0.0463
_diffrn_reflns_limit_h_max 12
_diffrn_reflns_limit_h_min -11
_diffrn_reflns_limit_k_max 32
_diffrn_reflns_limit_k_min -31
_diffrn_reflns_limit_l_max 16
_diffrn_reflns_limit_l_min -16
_diffrn_reflns_number 24525
_diffrn_reflns_theta_full 23.33
_diffrn_reflns_theta_max 23.33
_diffrn_reflns_theta_min 2.52
_exptl_absorpt_coefficient_mu 0.091
_exptl_absorpt_correction_T_max 0.9776
_exptl_absorpt_correction_T_min 0.9645
_exptl_absorpt_correction_type multi-scan
_exptl_absorpt_process_details Bruker-SADABS
_exptl_crystal_colour Colourless
_exptl_crystal_density_diffrn 1.301
_exptl_crystal_density_method 'not measured'
_exptl_crystal_description Block
_exptl_crystal_F_000 1960
_exptl_crystal_size_max 0.40
_exptl_crystal_size_mid 0.30
_exptl_crystal_size_min 0.25
_refine_diff_density_max 1.353
_refine_diff_density_min -1.166
_refine_diff_density_rms 0.076
_refine_ls_extinction_method none
_refine_ls_goodness_of_fit_ref 0.996
_refine_ls_hydrogen_treatment constr
_refine_ls_matrix_type full
_refine_ls_number_parameters 549
_refine_ls_number_reflns 6768
_refine_ls_number_restraints 4
_refine_ls_restrained_S_all 0.999
_refine_ls_R_factor_all 0.1224
_refine_ls_R_factor_gt 0.0868
_refine_ls_shift/su_max 0.013
_refine_ls_shift/su_mean 0.000
_refine_ls_structure_factor_coef Fsqd
_refine_ls_weighting_details 'calc w=1/[\s^2^(Fo^2^)+(0.0426P)^2^+0.0000P] where P=(Fo^2^+2Fc^2^)/3'
_refine_ls_weighting_scheme calc
_refine_ls_wR_factor_gt 0.2548
_refine_ls_wR_factor_ref 0.2925
_reflns_number_gt 4594
_reflns_number_total 6768
_reflns_threshold_expression >2sigma(I)
_cod_data_source_file cg200887d_si_002.cif
_cod_data_source_block 34EtPy
_cod_original_sg_symbol_H-M P21/c
_cod_database_code 4502770

loop_
_symmetry_equiv_pos_as_xyz
'x, y, z'
'-x, y+1/2, -z+1/2'
'-x, -y, -z'
'x, -y-1/2, z-1/2'

loop_
_atom_site_label
_atom_site_type_symbol
_atom_site_fract_x
_atom_site_fract_y
_atom_site_fract_z
_atom_site_U_iso_or_equiv
_atom_site_adp_type
_atom_site_occupancy
_atom_site_symmetry_multiplicity
_atom_site_calc_flag
_atom_site_refinement_flags
_atom_site_disorder_assembly
_atom_site_disorder_group
O1 O 0.2501(3) 0.70865(11) 0.3347(2) 0.0368(8) Uani 1 1 d . . .
H1O H 0.2009 0.7222 0.2965 0.044 Uiso 1 1 calc R . .
C1 C 0.2639(4) 0.65412(17) 0.4531(3) 0.0349(11) Uani 1 1 d . . .
O2 O 0.1257(3) 0.76917(12) 0.2183(2) 0.0389(8) Uani 1 1 d . . .
C2 C 0.2098(4) 0.62128(17) 0.5053(3) 0.0377(12) Uani 1 1 d . . .
H2 H 0.2579 0.6035 0.5496 0.045 Uiso 1 1 calc R . .
O3 O 0.3522(3) 0.81192(11) 0.3150(2) 0.0355(8) Uani 1 1 d . . .
H3O H 0.4131 0.7965 0.3336 0.043 Uiso 1 1 calc R . .
C3 C 0.0868(4) 0.61405(17) 0.4938(3) 0.0380(12) Uani 1 1 d . . .
O4 O 0.5078(3) 0.74080(11) 0.3812(2) 0.0339(8) Uani 1 1 d . . .
C4 C 0.0171(4) 0.64107(18) 0.4307(3) 0.0389(12) Uani 1 1 d . . .
H4 H -0.0671 0.6368 0.4242 0.047 Uiso 1 1 calc R . .
O5 O 0.1001(3) 0.55262(13) 0.6018(3) 0.0493(10) Uani 1 1 d . . .
H5O H 0.0586 0.5335 0.6278 0.059 Uiso 0.50 1 calc PR . .
C5 C 0.0665(4) 0.67424(17) 0.3766(3) 0.0348(11) Uani 1 1 d . . .
O6 O -0.0804(3) 0.57229(14) 0.5354(3) 0.0614(12) Uani 1 1 d . . .
H6O H -0.1004 0.5508 0.5693 0.074 Uiso 0.50 1 calc PR . .
C6 C 0.1909(4) 0.67957(16) 0.3870(3) 0.0323(11) Uani 1 1 d . . .
O7 O -0.1741(3) 0.80619(13) 0.5629(3) 0.0512(10) Uani 1 1 d . . .
C7 C -0.0117(4) 0.70424(18) 0.3092(4) 0.0410(13) Uani 1 1 d . . .
H7A H -0.0954 0.6936 0.3073 0.049 Uiso 1 1 calc R . .
H7B H 0.0140 0.7006 0.2461 0.049 Uiso 1 1 calc R . .
O8 O -0.1321(4) 0.87752(13) 0.5196(3) 0.0570(11) Uani 1 1 d . . .
H8O H -0.1707 0.8846 0.5644 0.068 Uiso 1 1 calc R . .
C8 C -0.0066(4) 0.75463(18) 0.3352(3) 0.0355(12) Uani 1 1 d . . .
O9 O 0.2285(4) 0.99999(14) 0.5031(3) 0.0637(12) Uani 1 1 d . . .
C9 C -0.0646(4) 0.77085(19) 0.4088(3) 0.0374(12) Uani 1 1 d . . .
H9 H -0.1080 0.7500 0.4431 0.045 Uiso 1 1 calc R . .
O10 O 0.4080(4) 0.98499(13) 0.5782(3) 0.0549(10) Uani 1 1 d . . .
H10O H 0.3933 1.0091 0.6066 0.066 Uiso 1 1 calc R . .
C10 C -0.0611(4) 0.81702(17) 0.4341(3) 0.0347(12) Uani 1 1 d . . .
C11 C 0.0062(4) 0.84706(19) 0.3860(3) 0.0383(12) Uani 1 1 d . . .
H11 H 0.0084 0.8786 0.4026 0.046 Uiso 1 1 calc R . .
C12 C 0.0705(4) 0.83238(18) 0.3141(3) 0.0349(12) Uani 1 1 d . . .
C13 C 0.0600(4) 0.78609(18) 0.2880(3) 0.0357(12) Uani 1 1 d . . .
C14 C 0.1525(4) 0.86554(18) 0.2701(3) 0.0408(12) Uani 1 1 d . . .
H14A H 0.1858 0.8506 0.2169 0.049 Uiso 1 1 calc R . .
H14B H 0.1064 0.8927 0.2464 0.049 Uiso 1 1 calc R . .
C15 C 0.2531(4) 0.88032(17) 0.3410(3) 0.0339(11) Uani 1 1 d . . .
C16 C 0.2462(4) 0.92138(18) 0.3894(3) 0.0402(12) Uani 1 1 d . . .
H16 H 0.1805 0.9414 0.3741 0.048 Uiso 1 1 calc R . .
C17 C 0.3349(4) 0.93373(17) 0.4606(3) 0.0393(12) Uani 1 1 d . . .
C18 C 0.4300(4) 0.90417(17) 0.4828(3) 0.0376(12) Uani 1 1 d . . .
H18 H 0.4897 0.9124 0.5311 0.045 Uiso 1 1 calc R . .
C19 C 0.4407(4) 0.86268(16) 0.4363(3) 0.0335(11) Uani 1 1 d . . .
C20 C 0.3508(4) 0.85144(16) 0.3654(3) 0.0297(11) Uani 1 1 d . . .
C21 C 0.5412(4) 0.82995(16) 0.4643(3) 0.0345(11) Uani 1 1 d . . .
H21A H 0.6038 0.8459 0.5054 0.041 Uiso 1 1 calc R . .
H21B H 0.5773 0.8196 0.4082 0.041 Uiso 1 1 calc R . .
C22 C 0.4969(4) 0.78879(16) 0.5148(3) 0.0311(11) Uani 1 1 d . . .
C23 C 0.4627(4) 0.79401(18) 0.6049(3) 0.0355(12) Uani 1 1 d . . .
H23 H 0.4760 0.8225 0.6360 0.043 Uiso 1 1 calc R . .
C24 C 0.4101(4) 0.75868(18) 0.6491(3) 0.0356(12) Uani 1 1 d . . .
H24 H 0.3884 0.7628 0.7105 0.043 Uiso 1 1 calc R . .
C25 C 0.3889(4) 0.71709(17) 0.6038(3) 0.0340(11) Uani 1 1 d . . .
H25 H 0.3501 0.6932 0.6340 0.041 Uiso 1 1 calc R . .
C26 C 0.4234(4) 0.70965(16) 0.5150(3) 0.0311(11) Uani 1 1 d . . .
C27 C 0.4776(4) 0.74590(17) 0.4727(3) 0.0303(11) Uani 1 1 d . . .
C28 C 0.3965(4) 0.66434(17) 0.4663(3) 0.0355(11) Uani 1 1 d . . .
H28A H 0.4379 0.6395 0.5033 0.043 Uiso 1 1 calc R . .
H28B H 0.4280 0.6650 0.4048 0.043 Uiso 1 1 calc R . .
C29 C 0.0652(5) 0.7715(2) 0.1252(3) 0.0463(14) Uani 1 1 d . . .
H29A H -0.0088 0.7537 0.1223 0.070 Uiso 1 1 calc R . .
H29B H 0.1172 0.7590 0.0810 0.070 Uiso 1 1 calc R . .
H29C H 0.0462 0.8035 0.1094 0.070 Uiso 1 1 calc R . .
C30 C 0.6303(4) 0.7289(2) 0.3763(4) 0.0490(14) Uani 1 1 d . . .
H30A H 0.6817 0.7521 0.4090 0.074 Uiso 1 1 calc R . .
H30B H 0.6467 0.7275 0.3110 0.074 Uiso 1 1 calc R . .
H30C H 0.6465 0.6990 0.4057 0.074 Uiso 1 1 calc R . .
C31 C 0.0324(5) 0.57759(19) 0.5472(4) 0.0429(13) Uani 1 1 d . . .
C32 C -0.1280(4) 0.8326(2) 0.5121(4) 0.0422(13) Uani 1 1 d . . .
C33 C 0.3188(5) 0.97598(19) 0.5150(4) 0.0467(14) Uani 1 1 d . . .
N34 N 0.3641(4) 0.44499(15) 0.1830(3) 0.0492(12) Uani 1 1 d . . .
C35 C 0.4484(5) 0.42088(18) 0.2328(4) 0.0447(13) Uani 1 1 d . . .
H35 H 0.5297 0.4271 0.2249 0.054 Uiso 1 1 calc R . .
C36 C 0.4236(5) 0.38751(18) 0.2951(3) 0.0424(13) Uani 1 1 d . . .
H36 H 0.4867 0.3705 0.3273 0.051 Uiso 1 1 calc R . .
C37 C 0.3054(4) 0.37867(16) 0.3109(3) 0.0370(12) Uani 1 1 d . . .
C38 C 0.2178(5) 0.40380(18) 0.2591(4) 0.0445(13) Uani 1 1 d . . .
H38 H 0.1359 0.3988 0.2666 0.053 Uiso 1 1 calc R . .
C39 C 0.2497(5) 0.4360(2) 0.1968(4) 0.0531(15) Uani 1 1 d . . .
H39 H 0.1882 0.4527 0.1617 0.064 Uiso 1 1 calc R . .
C40 C 0.2754(5) 0.34248(19) 0.3786(4) 0.0492(14) Uani 1 1 d . . .
H40A H 0.1963 0.3492 0.4000 0.059 Uiso 1 1 calc R . .
H40B H 0.3356 0.3429 0.4335 0.059 Uiso 1 1 calc R . .
C41 C 0.2728(5) 0.29474(19) 0.3338(4) 0.0524(15) Uani 1 1 d . . .
H41A H 0.2149 0.2945 0.2784 0.079 Uiso 1 1 calc R . .
H41B H 0.2496 0.2720 0.3784 0.079 Uiso 1 1 calc R . .
H41C H 0.3524 0.2873 0.3159 0.079 Uiso 1 1 calc R . .
N42 N 0.1647(9) 0.5010(4) 0.3717(7) 0.0531(8) Uani 0.50 1 d P A 1
C43 C 0.0847(13) 0.5262(5) 0.3239(9) 0.0531(8) Uani 0.50 1 d P A 1
H43 H 0.0027 0.5209 0.3306 0.064 Uiso 0.50 1 calc PR A 1
C44 C 0.1157(12) 0.5614(4) 0.2618(9) 0.0531(8) Uani 0.50 1 d P A 1
H44 H 0.0554 0.5780 0.2251 0.064 Uiso 0.50 1 calc PR A 1
C45 C 0.2352(12) 0.5709(4) 0.2562(9) 0.0531(8) Uani 0.50 1 d P A 1
C46 C 0.3159(11) 0.5438(4) 0.3096(8) 0.0531(8) Uani 0.50 1 d P A 1
H46 H 0.3989 0.5491 0.3071 0.064 Uiso 0.50 1 calc PR A 1
C47 C 0.2811(11) 0.5098(4) 0.3659(8) 0.0531(8) Uani 0.50 1 d P A 1
H47 H 0.3399 0.4921 0.4015 0.064 Uiso 0.50 1 calc PR A 1
C48 C 0.2769(12) 0.6060(8) 0.1936(14) 0.040(3) Uani 0.50 1 d P A 1
H48A H 0.3427 0.5923 0.1622 0.048 Uiso 0.50 1 calc PR A 1
H48B H 0.3119 0.6313 0.2330 0.048 Uiso 0.50 1 calc PR A 1
C49 C 0.188(3) 0.6276(6) 0.1172(15) 0.040(3) Uani 0.50 1 d P A 1
H49A H 0.1546 0.6036 0.0750 0.060 Uiso 0.50 1 calc PR A 1
H49B H 0.2301 0.6501 0.0822 0.060 Uiso 0.50 1 calc PR A 1
H49C H 0.1235 0.6427 0.1462 0.060 Uiso 0.50 1 calc PR A 1
N50 N 0.0177(9) 0.5027(3) 0.3036(7) 0.0531(8) Uani 0.50 1 d P B 2
C51 C -0.0117(11) 0.5199(4) 0.2198(8) 0.0531(8) Uani 0.50 1 d P B 2
H51 H -0.0813 0.5088 0.1840 0.064 Uiso 0.50 1 calc PR B 2
C52 C 0.0569(10) 0.5539(4) 0.1820(8) 0.0531(8) Uani 0.50 1 d P B 2
H52 H 0.0316 0.5663 0.1224 0.064 Uiso 0.50 1 calc PR B 2
C53 C 0.1636(13) 0.5700(4) 0.2321(9) 0.0531(8) Uani 0.50 1 d P B 2
C54 C 0.1881(11) 0.5501(4) 0.3163(8) 0.0531(8) Uani 0.50 1 d P B 2
H54 H 0.2575 0.5595 0.3544 0.064 Uiso 0.50 1 calc PR B 2
C55 C 0.1170(12) 0.5166(5) 0.3494(10) 0.0531(8) Uani 0.50 1 d P B 2
H55 H 0.1414 0.5031 0.4080 0.064 Uiso 0.50 1 calc PR B 2
C56 C 0.2383(12) 0.6085(8) 0.1945(14) 0.040(3) Uani 0.50 1 d P B 2
H56A H 0.3066 0.5947 0.1664 0.048 Uiso 0.50 1 calc PR B 2
H56B H 0.2710 0.6279 0.2472 0.048 Uiso 0.50 1 calc PR B 2
C57 C 0.171(3) 0.6375(6) 0.1249(15) 0.040(3) Uani 0.50 1 d P B 2
H57A H 0.1327 0.6183 0.0749 0.060 Uiso 0.50 1 calc PR B 2
H57B H 0.2259 0.6591 0.0990 0.060 Uiso 0.50 1 calc PR B 2
H57C H 0.1101 0.6547 0.1543 0.060 Uiso 0.50 1 calc PR B 2
N100 N -0.2500(8) 0.5917(3) 0.1653(4) 0.0697(9) Uani 0.50 1 d PG C 1
C101 C -0.2024(7) 0.6046(3) 0.2540(5) 0.0697(9) Uani 0.50 1 d PG C 1
H101 H -0.1464 0.6290 0.2617 0.084 Uiso 0.50 1 calc PR C 1
C102 C -0.2368(8) 0.5818(3) 0.3315(4) 0.0697(9) Uani 0.50 1 d PG C 1
H102 H -0.2043 0.5906 0.3921 0.084 Uiso 0.50 1 calc PR C 1
C103 C -0.3188(8) 0.5461(3) 0.3202(4) 0.0697(9) Uani 0.50 1 d PGD C 1
C104 C -0.3664(8) 0.5332(3) 0.2315(5) 0.0697(9) Uani 0.50 1 d PG C 1
H104 H -0.4224 0.5088 0.2238 0.084 Uiso 0.50 1 calc PR C 1
C105 C -0.3320(8) 0.5560(3) 0.1540(4) 0.0697(9) Uani 0.50 1 d PG C 1
H105 H -0.3645 0.5472 0.0934 0.084 Uiso 0.50 1 calc PR C 1
N106 N -0.2229(6) 0.59606(16) 0.1646(4) 0.0697(9) Uani 0.50 1 d PG D 2
C107 C -0.2063(4) 0.55059(14) 0.1914(3) 0.0697(9) Uani 0.50 1 d PG D 2
H107 H -0.1598 0.5308 0.1573 0.084 Uiso 0.50 1 calc PR D 2
C108 C -0.2579(4) 0.53403(14) 0.2683(3) 0.0697(9) Uani 0.50 1 d PG D 2
H108 H -0.2466 0.5030 0.2867 0.084 Uiso 0.50 1 calc PR D 2
C109 C -0.3260(4) 0.56295(16) 0.3183(3) 0.0697(9) Uani 0.50 1 d PGD D 2
C110 C -0.3425(5) 0.60843(16) 0.2915(4) 0.0697(9) Uani 0.50 1 d PG D 2
H110 H -0.3891 0.6282 0.3256 0.084 Uiso 0.50 1 calc PR D 2
C111 C -0.2910(7) 0.62498(16) 0.2146(5) 0.0697(9) Uani 0.50 1 d PG D 2
H111 H -0.3023 0.6561 0.1962 0.084 Uiso 0.50 1 calc PR D 2
C112 C -0.3652(5) 0.54172(19) 0.4010(3) 0.0697(9) Uani 0.50 1 d PGD D 2
H11A H -0.3554 0.5080 0.3995 0.084 Uiso 0.50 1 calc PR D 2
H11B H -0.3204 0.5539 0.4582 0.084 Uiso 0.50 1 calc PR D 2
C115 C -0.3876(6) 0.5566(2) 0.4790(3) 0.133(8) Uani 0.50 1 d PGD C 1
H11C H -0.4028 0.5420 0.5377 0.200 Uiso 0.50 1 calc PR D 1
H11D H -0.4618 0.5703 0.4498 0.200 Uiso 0.50 1 calc PR D 1
H11E H -0.3272 0.5806 0.4913 0.200 Uiso 0.50 1 calc PR D 1
C114 C -0.3422(6) 0.5206(2) 0.4132(3) 0.0697(9) Uani 0.50 1 d PGD C 1
H11F H -0.4026 0.4962 0.4002 0.084 Uiso 0.50 1 calc PR D 1
H11G H -0.2674 0.5065 0.4420 0.084 Uiso 0.50 1 calc PR D 1
O11 O -0.0041(5) 0.4827(2) 0.0650(4) 0.0531(8) Uani 0.50 1 d PG . .
C113 C -0.4902(5) 0.5544(2) 0.3957(4) 0.0697(9) Uani 0.50 1 d PGD D 2
H11H H -0.5259 0.5415 0.4492 0.105 Uiso 0.50 1 calc PR D 2
H11I H -0.5320 0.5423 0.3381 0.105 Uiso 0.50 1 calc PR D 2
H11J H -0.4973 0.5878 0.3963 0.105 Uiso 0.50 1 calc PR D 2

loop_
_atom_site_aniso_label
_atom_site_aniso_U_11
_atom_site_aniso_U_22
_atom_site_aniso_U_33
_atom_site_aniso_U_23
_atom_site_aniso_U_13
_atom_site_aniso_U_12
O1 0.0291(18) 0.049(2) 0.0323(18) 0.0044(15) 0.0043(14) -0.0003(15)
C1 0.034(3) 0.041(3) 0.031(3) -0.004(2) 0.011(2) 0.005(2)
O2 0.0286(18) 0.061(2) 0.0269(17) 0.0018(16) 0.0038(14) -0.0006(16)
C2 0.042(3) 0.039(3) 0.034(3) 0.003(2) 0.012(2) 0.008(2)
O3 0.0324(18) 0.044(2) 0.0294(17) -0.0026(15) 0.0011(14) 0.0021(15)
C3 0.034(3) 0.045(3) 0.038(3) 0.002(2) 0.016(2) 0.004(2)
O4 0.0231(17) 0.047(2) 0.0325(18) 0.0004(15) 0.0079(13) 0.0026(14)
C4 0.031(3) 0.050(3) 0.037(3) -0.005(2) 0.010(2) -0.003(2)
O5 0.051(2) 0.046(2) 0.053(2) 0.0056(18) 0.0153(19) 0.0016(18)
C5 0.031(3) 0.044(3) 0.031(3) -0.003(2) 0.009(2) -0.001(2)
O6 0.044(2) 0.072(3) 0.073(3) 0.027(2) 0.028(2) 0.004(2)
C6 0.032(3) 0.038(3) 0.028(2) 0.000(2) 0.010(2) -0.001(2)
O7 0.041(2) 0.056(2) 0.060(2) 0.013(2) 0.0217(19) 0.0080(18)
C7 0.026(3) 0.057(3) 0.040(3) 0.003(2) 0.005(2) -0.007(2)
O8 0.074(3) 0.050(3) 0.051(2) 0.0024(19) 0.023(2) -0.002(2)
C8 0.018(2) 0.055(3) 0.032(3) 0.009(2) -0.002(2) 0.001(2)
O9 0.071(3) 0.054(2) 0.069(3) -0.002(2) 0.021(2) 0.021(2)
C9 0.017(2) 0.063(4) 0.031(3) 0.013(2) 0.0010(19) -0.001(2)
O10 0.063(3) 0.045(2) 0.059(2) -0.0169(19) 0.016(2) -0.0002(19)
C10 0.023(2) 0.049(3) 0.032(3) 0.008(2) 0.000(2) 0.003(2)
C11 0.028(3) 0.053(3) 0.033(3) 0.011(2) -0.001(2) 0.004(2)
C12 0.026(3) 0.051(3) 0.028(2) 0.010(2) 0.003(2) 0.000(2)
C13 0.021(2) 0.060(3) 0.025(2) 0.008(2) -0.0039(19) 0.003(2)
C14 0.032(3) 0.056(3) 0.034(3) 0.011(2) 0.002(2) 0.005(2)
C15 0.030(3) 0.042(3) 0.031(3) 0.006(2) 0.011(2) -0.001(2)
C16 0.036(3) 0.050(3) 0.036(3) 0.009(2) 0.011(2) 0.006(2)
C17 0.041(3) 0.043(3) 0.036(3) 0.003(2) 0.014(2) 0.002(2)
C18 0.040(3) 0.044(3) 0.029(3) 0.003(2) 0.005(2) -0.004(2)
C19 0.033(3) 0.042(3) 0.027(2) 0.002(2) 0.010(2) -0.004(2)
C20 0.028(2) 0.036(3) 0.026(2) 0.002(2) 0.0090(19) -0.003(2)
C21 0.028(2) 0.045(3) 0.030(2) -0.005(2) 0.001(2) -0.002(2)
C22 0.019(2) 0.045(3) 0.029(2) 0.002(2) 0.0018(19) 0.003(2)
C23 0.028(2) 0.050(3) 0.028(3) -0.002(2) -0.002(2) 0.009(2)
C24 0.031(3) 0.054(3) 0.022(2) 0.005(2) 0.004(2) 0.008(2)
C25 0.024(2) 0.049(3) 0.029(3) 0.010(2) 0.0035(19) 0.008(2)
C26 0.023(2) 0.044(3) 0.027(2) 0.003(2) 0.0044(19) 0.010(2)
C27 0.021(2) 0.050(3) 0.021(2) 0.003(2) 0.0042(18) 0.008(2)
C28 0.032(3) 0.042(3) 0.034(3) 0.004(2) 0.009(2) 0.010(2)
C29 0.037(3) 0.074(4) 0.027(3) 0.006(3) -0.004(2) -0.012(3)
C30 0.034(3) 0.070(4) 0.046(3) 0.005(3) 0.019(2) 0.009(3)
C31 0.038(3) 0.052(3) 0.041(3) -0.002(3) 0.016(2) -0.001(3)
C32 0.026(3) 0.061(4) 0.040(3) 0.012(3) 0.001(2) 0.005(2)
C33 0.058(4) 0.041(3) 0.044(3) 0.003(3) 0.020(3) -0.004(3)
N34 0.051(3) 0.042(3) 0.058(3) 0.009(2) 0.019(2) 0.007(2)
C35 0.041(3) 0.044(3) 0.051(3) 0.000(3) 0.017(3) 0.002(3)
C36 0.042(3) 0.046(3) 0.040(3) 0.002(2) 0.006(2) 0.009(2)
C37 0.042(3) 0.034(3) 0.035(3) 0.000(2) 0.007(2) 0.003(2)
C38 0.038(3) 0.050(3) 0.045(3) 0.007(3) 0.003(2) -0.004(2)
C39 0.044(3) 0.055(4) 0.060(4) 0.017(3) 0.002(3) 0.009(3)
C40 0.051(3) 0.049(3) 0.048(3) 0.007(3) 0.007(3) 0.006(3)
C41 0.042(3) 0.049(3) 0.066(4) 0.006(3) 0.001(3) 0.000(3)
N42 0.052(2) 0.0534(19) 0.056(2) 0.0027(15) 0.0143(15) -0.0053(15)
C43 0.052(2) 0.0534(19) 0.056(2) 0.0027(15) 0.0143(15) -0.0053(15)
C44 0.052(2) 0.0534(19) 0.056(2) 0.0027(15) 0.0143(15) -0.0053(15)
C45 0.052(2) 0.0534(19) 0.056(2) 0.0027(15) 0.0143(15) -0.0053(15)
C46 0.052(2) 0.0534(19) 0.056(2) 0.0027(15) 0.0143(15) -0.0053(15)
C47 0.052(2) 0.0534(19) 0.056(2) 0.0027(15) 0.0143(15) -0.0053(15)
C48 0.035(7) 0.042(4) 0.046(3) -0.006(3) 0.018(4) 0.008(6)
C49 0.035(7) 0.042(4) 0.046(3) -0.006(3) 0.018(4) 0.008(6)
N50 0.052(2) 0.0534(19) 0.056(2) 0.0027(15) 0.0143(15) -0.0053(15)
C51 0.052(2) 0.0534(19) 0.056(2) 0.0027(15) 0.0143(15) -0.0053(15)
C52 0.052(2) 0.0534(19) 0.056(2) 0.0027(15) 0.0143(15) -0.0053(15)
C53 0.052(2) 0.0534(19) 0.056(2) 0.0027(15) 0.0143(15) -0.0053(15)
C54 0.052(2) 0.0534(19) 0.056(2) 0.0027(15) 0.0143(15) -0.0053(15)
C55 0.052(2) 0.0534(19) 0.056(2) 0.0027(15) 0.0143(15) -0.0053(15)
C56 0.035(7) 0.042(4) 0.046(3) -0.006(3) 0.018(4) 0.008(6)
C57 0.035(7) 0.042(4) 0.046(3) -0.006(3) 0.018(4) 0.008(6)
N100 0.078(2) 0.071(2) 0.0632(18) 0.0001(16) 0.0229(16) -0.0049(17)
C101 0.078(2) 0.071(2) 0.0632(18) 0.0001(16) 0.0229(16) -0.0049(17)
C102 0.078(2) 0.071(2) 0.0632(18) 0.0001(16) 0.0229(16) -0.0049(17)
C103 0.078(2) 0.071(2) 0.0632(18) 0.0001(16) 0.0229(16) -0.0049(17)
C104 0.078(2) 0.071(2) 0.0632(18) 0.0001(16) 0.0229(16) -0.0049(17)
C105 0.078(2) 0.071(2) 0.0632(18) 0.0001(16) 0.0229(16) -0.0049(17)
N106 0.078(2) 0.071(2) 0.0632(18) 0.0001(16) 0.0229(16) -0.0049(17)
C107 0.078(2) 0.071(2) 0.0632(18) 0.0001(16) 0.0229(16) -0.0049(17)
C108 0.078(2) 0.071(2) 0.0632(18) 0.0001(16) 0.0229(16) -0.0049(17)
C109 0.078(2) 0.071(2) 0.0632(18) 0.0001(16) 0.0229(16) -0.0049(17)
C110 0.078(2) 0.071(2) 0.0632(18) 0.0001(16) 0.0229(16) -0.0049(17)
C111 0.078(2) 0.071(2) 0.0632(18) 0.0001(16) 0.0229(16) -0.0049(17)
C112 0.078(2) 0.071(2) 0.0632(18) 0.0001(16) 0.0229(16) -0.0049(17)
C115 0.124(16) 0.156(19) 0.124(16) -0.060(15) 0.037(13) -0.068(15)
C114 0.078(2) 0.071(2) 0.0632(18) 0.0001(16) 0.0229(16) -0.0049(17)
O11 0.052(2) 0.0534(19) 0.056(2) 0.0027(15) 0.0143(15) -0.0053(15)
C113 0.078(2) 0.071(2) 0.0632(18) 0.0001(16) 0.0229(16) -0.0049(17)

loop_
_atom_type_symbol
_atom_type_description
_atom_type_scat_dispersion_real
_atom_type_scat_dispersion_imag
_atom_type_scat_source
C C 0.0033 0.0016 'International Tables Vol C Tables 4.2.6.8 and 6.1.1.4'
H H 0.0000 0.0000 'International Tables Vol C Tables 4.2.6.8 and 6.1.1.4'
O O 0.0106 0.0060 'International Tables Vol C Tables 4.2.6.8 and 6.1.1.4'
N N 0.0061 0.0033 'International Tables Vol C Tables 4.2.6.8 and 6.1.1.4'

loop_
_geom_angle_atom_site_label_1
_geom_angle_atom_site_label_2
_geom_angle_atom_site_label_3
_geom_angle
C2 C1 C6 118.2(4)
C2 C1 C28 123.0(4)
C6 C1 C28 118.8(4)
C13 O2 C29 114.8(4)
C3 C2 C1 121.4(5)
C2 C3 C4 118.8(5)
C2 C3 C31 120.3(5)
C4 C3 C31 120.9(5)
C27 O4 C30 113.4(3)
C3 C4 C5 122.2(5)
C4 C5 C6 117.8(4)
C4 C5 C7 121.4(4)
C6 C5 C7 120.8(4)
O1 C6 C5 123.5(4)
O1 C6 C1 115.1(4)
C5 C6 C1 121.5(4)
C5 C7 C8 113.2(4)
C9 C8 C13 117.7(5)
C9 C8 C7 120.8(4)
C13 C8 C7 121.5(4)
C8 C9 C10 121.8(5)
C11 C10 C9 118.7(5)
C11 C10 C32 121.9(5)
C9 C10 C32 119.3(4)
C10 C11 C12 122.0(5)
C11 C12 C13 117.4(4)
C11 C12 C14 119.9(5)
C13 C12 C14 122.6(4)
O2 C13 C12 119.8(4)
O2 C13 C8 117.7(5)
C12 C13 C8 122.2(5)
C15 C14 C12 110.1(4)
C16 C15 C20 118.2(4)
C16 C15 C14 120.7(4)
C20 C15 C14 120.9(4)
C15 C16 C17 121.1(5)
C18 C17 C16 118.9(5)
C18 C17 C33 121.8(5)
C16 C17 C33 119.1(5)
C17 C18 C19 122.0(5)
C18 C19 C20 117.6(4)
C18 C19 C21 121.4(4)
C20 C19 C21 121.0(4)
O3 C20 C15 115.1(4)
O3 C20 C19 122.7(4)
C15 C20 C19 122.2(4)
C19 C21 C22 111.0(4)
C23 C22 C27 117.1(4)
C23 C22 C21 119.6(4)
C27 C22 C21 123.0(4)
C24 C23 C22 121.3(5)
C25 C24 C23 119.8(4)
C24 C25 C26 121.3(5)
C27 C26 C25 117.4(4)
C27 C26 C28 122.4(4)
C25 C26 C28 120.1(4)
C26 C27 O4 119.3(4)
C26 C27 C22 123.0(4)
O4 C27 C22 117.5(4)
C26 C28 C1 112.3(4)
O6 C31 O5 122.8(5)
O6 C31 C3 118.4(5)
O5 C31 C3 118.8(5)
O7 C32 O8 124.1(5)
O7 C32 C10 122.8(5)
O8 C32 C10 113.0(5)
O9 C33 O10 123.0(5)
O9 C33 C17 122.8(5)
O10 C33 C17 114.2(5)
C35 N34 C39 117.2(5)
N34 C35 C36 123.2(5)
C35 C36 C37 119.9(5)
C38 C37 C36 116.8(5)
C38 C37 C40 122.0(5)
C36 C37 C40 121.2(5)
C39 C38 C37 119.9(5)
N34 C39 C38 123.1(5)
C37 C40 C41 111.1(5)
C43 N42 C47 119.0(11)
N42 C43 C44 122.5(12)
C45 C44 C43 118.6(12)
C46 C45 C44 116.3(11)
C46 C45 C48 120.6(12)
C44 C45 C48 123.0(13)
C47 C46 C45 122.5(11)
N42 C47 C46 121.0(11)
C45 C48 C49 120.0(13)
C55 N50 C51 118.0(11)
N50 C51 C52 121.9(11)
C51 C52 C53 120.4(11)
C54 C53 C52 113.8(12)
C54 C53 C56 124.4(13)
C52 C53 C56 121.7(12)
C53 C54 C55 123.0(13)
N50 C55 C54 122.8(13)
C53 C56 C57 113.9(14)
C101 N100 C105 120.0
N100 C101 C102 120.0
C103 C102 C101 120.0
C102 C103 C104 120.0
C102 C103 C114 114.7(6)
C104 C103 C114 125.1(6)
C105 C104 C103 120.0
C104 C105 N100 120.0
C107 N106 C111 120.0
C108 C107 N106 120.0
C107 C108 C109 120.0
C110 C109 C108 120.0
C110 C109 C112 126.4
C108 C109 C112 113.4
C109 C110 C111 120.0
C110 C111 N106 120.0
C113 C112 C109 102.8
C115 C114 C103 107.3(4)

loop_
_geom_bond_atom_site_label_1
_geom_bond_atom_site_label_2
_geom_bond_distance
O1 C6 1.355(6)
C1 C2 1.396(7)
C1 C6 1.408(7)
C1 C28 1.514(7)
O2 C13 1.397(6)
O2 C29 1.446(5)
C2 C3 1.392(7)
O3 C20 1.365(5)
C3 C4 1.387(7)
C3 C31 1.482(7)
O4 C27 1.405(5)
O4 C30 1.430(6)
C4 C5 1.395(7)
O5 C31 1.270(6)
C5 C6 1.401(7)
C5 C7 1.521(7)
O6 C31 1.273(6)
O7 C32 1.216(6)
C7 C8 1.517(7)
O8 C32 1.316(7)
C8 C9 1.386(7)
C8 C13 1.404(7)
O9 C33 1.232(7)
C9 C10 1.396(7)
O10 C33 1.313(7)
C10 C11 1.390(7)
C10 C32 1.488(7)
C11 C12 1.391(7)
C12 C13 1.404(7)
C12 C14 1.519(7)
C14 C15 1.510(7)
C15 C16 1.394(7)
C15 C20 1.401(7)
C16 C17 1.405(7)
C17 C18 1.387(7)
C17 C33 1.483(7)
C18 C19 1.396(7)
C19 C20 1.404(7)
C19 C21 1.504(7)
C21 C22 1.515(7)
C22 C23 1.402(7)
C22 C27 1.399(7)
C23 C24 1.378(7)
C24 C25 1.388(7)
C25 C26 1.395(7)
C26 C27 1.392(7)
C26 C28 1.514(7)
N34 C35 1.332(7)
N34 C39 1.347(7)
C35 C36 1.373(7)
C36 C37 1.395(7)
C37 C38 1.386(7)
C37 C40 1.500(7)
C38 C39 1.374(8)
C40 C41 1.536(8)
N42 C43 1.304(15)
N42 C47 1.344(15)
C43 C44 1.430(19)
C44 C45 1.383(18)
C45 C46 1.378(17)
C45 C48 1.47(2)
C46 C47 1.366(16)
C48 C49 1.54(2)
N50 C55 1.304(17)
N50 C51 1.321(15)
C51 C52 1.402(16)
C52 C53 1.419(18)
C53 C54 1.351(18)
C53 C56 1.54(2)
C54 C55 1.378(18)
C56 C57 1.46(2)
N100 C101 1.3900
N100 C105 1.3900
C101 C102 1.3900
C102 C103 1.3900
C103 C104 1.3900
C103 C114 1.581(7)
C104 C105 1.3900
N106 C107 1.3900
N106 C111 1.3900
C107 C108 1.3900
C108 C109 1.3900
C109 C110 1.3900
C109 C112 1.4531
C110 C111 1.3900
C112 C113 1.4482
C115 C114 1.5383
